data_4102634
loop_
_publ_author_name
'Matthew D. Millard'
'Curtis E. Moore'
'Arnold L. Rheingold'
'Joshua S. Figueroa'

_publ_section_title
;
 Four-Coordinate Iridium(I) Monohydrides: Reversible Dinitrogen Binding,
 Bond Activations, and Deprotonations
;
_journal_name_full 'Journal of the American Chemical Society'
_journal_page_first 8921
_journal_page_last 8923
_journal_paper_doi 10.1021/ja1037808
_journal_volume 132
_journal_year 2010
_chemical_formula_sum 'C17 H31 P'
_chemical_formula_weight 266.39
_chemical_name_common P(CH2Ad)(i-Pr)2
_chemical_name_systematic
; 
 ? 
;
_space_group_IT_number 15
_symmetry_cell_setting monoclinic
_symmetry_space_group_name_Hall '-C 2yc'
_symmetry_space_group_name_H-M 'C 1 2/c 1'
_atom_sites_solution_hydrogens geom
_atom_sites_solution_primary direct
_atom_sites_solution_secondary difmap
_audit_creation_method SHELXL-97
_cell_angle_alpha 90.00
_cell_angle_beta 110.9470(10)
_cell_angle_gamma 90.00
_cell_formula_units_Z 8
_cell_length_a 20.8279(4)
_cell_length_b 15.5918(3)
_cell_length_c 10.3665(2)
_cell_measurement_reflns_used 8510
_cell_measurement_temperature 100(2)
_cell_measurement_theta_max 68.16
_cell_measurement_theta_min 3.63
_cell_volume 3143.98(11)
_computing_cell_refinement 'Bruker SMART'
_computing_data_collection 'Bruker SMART'
_computing_data_reduction 'Bruker SAINT'
_computing_molecular_graphics 'Bruker SHELXTL'
_computing_publication_material 'Bruker SHELXTL'
_computing_structure_refinement 'SHELXL-97 (Sheldrick, 2008)'
_computing_structure_solution 'SHELXS-97 (Sheldrick, 2008)'
_diffrn_ambient_temperature 100(2)
_diffrn_measured_fraction_theta_full 0.919
_diffrn_measured_fraction_theta_max 0.912
_diffrn_measurement_device_type 'CCD area detector'
_diffrn_measurement_method 'phi and omega scans'
_diffrn_radiation_monochromator graphite
_diffrn_radiation_source 'fine-focus sealed tube'
_diffrn_radiation_type CuK\a
_diffrn_radiation_wavelength 1.54178
_diffrn_reflns_av_R_equivalents 0.0159
_diffrn_reflns_av_sigmaI/netI 0.0136
_diffrn_reflns_limit_h_max 25
_diffrn_reflns_limit_h_min -24
_diffrn_reflns_limit_k_max 18
_diffrn_reflns_limit_k_min -18
_diffrn_reflns_limit_l_max 12
_diffrn_reflns_limit_l_min -12
_diffrn_reflns_number 10876
_diffrn_reflns_theta_full 65.00
_diffrn_reflns_theta_max 68.26
_diffrn_reflns_theta_min 3.63
_exptl_absorpt_coefficient_mu 1.381
_exptl_absorpt_correction_T_max 0.7697
_exptl_absorpt_correction_T_min 0.7153
_exptl_absorpt_correction_type multi-scan
_exptl_absorpt_process_details SADABS
_exptl_crystal_colour colorless
_exptl_crystal_density_diffrn 1.126
_exptl_crystal_density_method 'not measured'
_exptl_crystal_description plates
_exptl_crystal_F_000 1184
_exptl_crystal_size_max 0.26
_exptl_crystal_size_mid 0.26
_exptl_crystal_size_min 0.20
_refine_diff_density_max 0.247
_refine_diff_density_min -0.187
_refine_diff_density_rms 0.034
_refine_ls_extinction_coef 0.00056(5)
_refine_ls_extinction_expression Fc^*^=kFc[1+0.001xFc^2^\l^3^/sin(2\q)]^-1/4^
_refine_ls_extinction_method SHELXL
_refine_ls_goodness_of_fit_ref 1.040
_refine_ls_hydrogen_treatment constr
_refine_ls_matrix_type full
_refine_ls_number_parameters 168
_refine_ls_number_reflns 2632
_refine_ls_number_restraints 0
_refine_ls_restrained_S_all 1.040
_refine_ls_R_factor_all 0.0281
_refine_ls_R_factor_gt 0.0269
_refine_ls_shift/su_max 0.000
_refine_ls_shift/su_mean 0.000
_refine_ls_structure_factor_coef Fsqd
_refine_ls_weighting_details 'calc w=1/[\s^2^(Fo^2^)+(0.0364P)^2^+2.3554P] where P=(Fo^2^+2Fc^2^)/3'
_refine_ls_weighting_scheme calc
_refine_ls_wR_factor_gt 0.0718
_refine_ls_wR_factor_ref 0.0726
_reflns_number_gt 2515
_reflns_number_total 2632
_reflns_threshold_expression >2sigma(I)
_cod_data_source_file ja1037808_si_002_01.cif
_cod_data_source_block jfig31
_cod_original_cell_volume 3143.98(10)
_cod_database_code 4102634

loop_
_symmetry_equiv_pos_as_xyz
'x, y, z'
'-x, y, -z+1/2'
'x+1/2, y+1/2, z'
'-x+1/2, y+1/2, -z+1/2'
'-x, -y, -z'
'x, -y, z-1/2'
'-x+1/2, -y+1/2, -z'
'x+1/2, -y+1/2, z-1/2'

loop_
_atom_site_label
_atom_site_type_symbol
_atom_site_fract_x
_atom_site_fract_y
_atom_site_fract_z
_atom_site_U_iso_or_equiv
_atom_site_adp_type
_atom_site_occupancy
_atom_site_symmetry_multiplicity
_atom_site_calc_flag
_atom_site_refinement_flags
C1 C 0.21600(6) 0.12664(7) 0.31158(12) 0.0133(2) Uani 1 1 d .
H1A H 0.1987 0.1812 0.3355 0.016 Uiso 1 1 calc R
H1B H 0.1972 0.0796 0.3516 0.016 Uiso 1 1 calc R
C2 C 0.29449(6) 0.12578(6) 0.38114(11) 0.0119(2) Uani 1 1 d .
C3 C 0.32815(6) 0.20286(6) 0.33768(11) 0.0133(2) Uani 1 1 d .
H3A H 0.3173 0.2011 0.2366 0.016 Uiso 1 1 calc R
H3B H 0.3091 0.2567 0.3598 0.016 Uiso 1 1 calc R
C4 C 0.31321(6) 0.12995(7) 0.53918(12) 0.0151(2) Uani 1 1 d .
H4A H 0.2937 0.1829 0.5632 0.018 Uiso 1 1 calc R
H4B H 0.2927 0.0802 0.5696 0.018 Uiso 1 1 calc R
C5 C 0.32559(6) 0.04283(6) 0.34783(12) 0.0144(2) Uani 1 1 d .
H5A H 0.3049 -0.0074 0.3766 0.017 Uiso 1 1 calc R
H5B H 0.3148 0.0389 0.2469 0.017 Uiso 1 1 calc R
C6 C 0.43613(6) 0.11873(7) 0.37749(12) 0.0154(2) Uani 1 1 d .
H6A H 0.4866 0.1178 0.4260 0.019 Uiso 1 1 calc R
H6B H 0.4265 0.1158 0.2769 0.019 Uiso 1 1 calc R
C7 C 0.40352(6) 0.04144(7) 0.42256(12) 0.0154(2) Uani 1 1 d .
H7 H 0.4227 -0.0128 0.3994 0.018 Uiso 1 1 calc R
C8 C 0.42057(6) 0.04608(7) 0.57950(12) 0.0183(2) Uani 1 1 d .
H8A H 0.4005 -0.0040 0.6102 0.022 Uiso 1 1 calc R
H8B H 0.4710 0.0448 0.6281 0.022 Uiso 1 1 calc R
C9 C 0.39108(6) 0.12936(7) 0.61491(12) 0.0175(3) Uani 1 1 d .
H9 H 0.4017 0.1323 0.7168 0.021 Uiso 1 1 calc R
C10 C 0.42343(6) 0.20659(7) 0.56907(12) 0.0175(2) Uani 1 1 d .
H10A H 0.4739 0.2060 0.6175 0.021 Uiso 1 1 calc R
H10B H 0.4052 0.2606 0.5929 0.021 Uiso 1 1 calc R
C11 C 0.40628(6) 0.20186(7) 0.41220(11) 0.0144(2) Uani 1 1 d .
H11 H 0.4270 0.2522 0.3818 0.017 Uiso 1 1 calc R
C12 C 0.11479(6) 0.03003(7) 0.09803(12) 0.0166(2) Uani 1 1 d .
H12 H 0.0894 0.0241 -0.0036 0.020 Uiso 1 1 calc R
C13 C 0.06060(6) 0.04827(8) 0.16265(13) 0.0215(3) Uani 1 1 d .
H13A H 0.0297 -0.0011 0.1480 0.032 Uiso 1 1 calc R
H13B H 0.0341 0.0992 0.1193 0.032 Uiso 1 1 calc R
H13C H 0.0834 0.0584 0.2619 0.032 Uiso 1 1 calc R
C14 C 0.14977(7) -0.05635(7) 0.14788(14) 0.0246(3) Uani 1 1 d .
H14A H 0.1722 -0.0553 0.2486 0.037 Uiso 1 1 calc R
H14B H 0.1843 -0.0669 0.1056 0.037 Uiso 1 1 calc R
H14C H 0.1153 -0.1021 0.1213 0.037 Uiso 1 1 calc R
C15 C 0.12582(6) 0.21221(7) 0.06538(12) 0.0157(2) Uani 1 1 d .
H15 H 0.0969 0.2175 0.1239 0.019 Uiso 1 1 calc R
C16 C 0.07872(7) 0.20272(8) -0.08595(12) 0.0220(3) Uani 1 1 d .
H16A H 0.0536 0.2564 -0.1179 0.033 Uiso 1 1 calc R
H16B H 0.0460 0.1560 -0.0943 0.033 Uiso 1 1 calc R
H16C H 0.1065 0.1897 -0.1424 0.033 Uiso 1 1 calc R
C17 C 0.17023(7) 0.29280(7) 0.08373(13) 0.0202(3) Uani 1 1 d .
H17A H 0.2005 0.2868 0.0304 0.030 Uiso 1 1 calc R
H17B H 0.1981 0.3002 0.1817 0.030 Uiso 1 1 calc R
H17C H 0.1405 0.3430 0.0509 0.030 Uiso 1 1 calc R
P1 P 0.181029(15) 0.114994(16) 0.11972(3) 0.01208(10) Uani 1 1 d .

loop_
_atom_site_aniso_label
_atom_site_aniso_U_11
_atom_site_aniso_U_22
_atom_site_aniso_U_33
_atom_site_aniso_U_23
_atom_site_aniso_U_13
_atom_site_aniso_U_12
C1 0.0123(6) 0.0148(5) 0.0128(5) -0.0003(4) 0.0044(5) 0.0004(4)
C2 0.0120(6) 0.0117(5) 0.0116(5) 0.0002(4) 0.0037(5) 0.0004(4)
C3 0.0139(6) 0.0115(5) 0.0140(5) 0.0003(4) 0.0045(5) 0.0004(4)
C4 0.0152(6) 0.0184(5) 0.0121(5) 0.0005(4) 0.0056(5) 0.0017(4)
C5 0.0157(6) 0.0111(5) 0.0168(5) -0.0005(4) 0.0063(5) 0.0007(4)
C6 0.0138(6) 0.0175(5) 0.0158(6) -0.0001(4) 0.0063(5) 0.0011(4)
C7 0.0157(6) 0.0131(5) 0.0174(6) 0.0006(4) 0.0060(5) 0.0033(4)
C8 0.0155(6) 0.0210(6) 0.0171(6) 0.0061(4) 0.0043(5) 0.0048(4)
C9 0.0168(7) 0.0239(6) 0.0111(5) 0.0006(4) 0.0040(5) 0.0023(4)
C10 0.0141(6) 0.0202(6) 0.0156(6) -0.0045(4) 0.0024(5) -0.0005(4)
C11 0.0140(6) 0.0136(5) 0.0152(6) 0.0002(4) 0.0049(5) -0.0006(4)
C12 0.0146(6) 0.0174(5) 0.0173(6) -0.0024(4) 0.0050(5) -0.0029(4)
C13 0.0147(6) 0.0256(6) 0.0251(6) -0.0019(5) 0.0081(5) -0.0045(5)
C14 0.0243(7) 0.0150(6) 0.0367(7) -0.0013(5) 0.0136(6) -0.0035(5)
C15 0.0149(6) 0.0171(5) 0.0147(5) 0.0016(4) 0.0048(5) 0.0027(4)
C16 0.0206(7) 0.0239(6) 0.0177(6) 0.0030(5) 0.0023(5) 0.0039(5)
C17 0.0235(7) 0.0152(5) 0.0210(6) 0.0020(4) 0.0069(5) 0.0016(5)
P1 0.01107(17) 0.01293(16) 0.01211(16) -0.00035(9) 0.00397(12) -0.00004(9)

loop_
_atom_type_symbol
_atom_type_description
_atom_type_scat_dispersion_real
_atom_type_scat_dispersion_imag
_atom_type_scat_source
C C 0.0181 0.0091 'International Tables Vol C Tables 4.2.6.8 and 6.1.1.4'
H H 0.0000 0.0000 'International Tables Vol C Tables 4.2.6.8 and 6.1.1.4'
P P 0.2955 0.4335 'International Tables Vol C Tables 4.2.6.8 and 6.1.1.4'

loop_
_geom_angle_atom_site_label_1
_geom_angle_atom_site_label_2
_geom_angle_atom_site_label_3
_geom_angle
C2 C1 P1 116.40(7)
C2 C1 H1A 108.2
P1 C1 H1A 108.2
C2 C1 H1B 108.2
P1 C1 H1B 108.2
H1A C1 H1B 107.3
C1 C2 C3 112.12(9)
C1 C2 C5 111.42(9)
C3 C2 C5 108.56(8)
C1 C2 C4 108.72(9)
C3 C2 C4 108.02(9)
C5 C2 C4 107.85(9)
C11 C3 C2 110.96(9)
C11 C3 H3A 109.4
C2 C3 H3A 109.4
C11 C3 H3B 109.4
C2 C3 H3B 109.4
H3A C3 H3B 108.0
C9 C4 C2 111.33(9)
C9 C4 H4A 109.4
C2 C4 H4A 109.4
C9 C4 H4B 109.4
C2 C4 H4B 109.4
H4A C4 H4B 108.0
C7 C5 C2 110.72(9)
C7 C5 H5A 109.5
C2 C5 H5A 109.5
C7 C5 H5B 109.5
C2 C5 H5B 109.5
H5A C5 H5B 108.1
C11 C6 C7 109.34(9)
C11 C6 H6A 109.8
C7 C6 H6A 109.8
C11 C6 H6B 109.8
C7 C6 H6B 109.8
H6A C6 H6B 108.3
C5 C7 C6 109.86(9)
C5 C7 C8 109.71(9)
C6 C7 C8 108.96(9)
C5 C7 H7 109.4
C6 C7 H7 109.4
C8 C7 H7 109.4
C9 C8 C7 109.38(9)
C9 C8 H8A 109.8
C7 C8 H8A 109.8
C9 C8 H8B 109.8
C7 C8 H8B 109.8
H8A C8 H8B 108.2
C4 C9 C10 109.79(9)
C4 C9 C8 108.90(9)
C10 C9 C8 109.36(9)
C4 C9 H9 109.6
C10 C9 H9 109.6
C8 C9 H9 109.6
C9 C10 C11 109.15(9)
C9 C10 H10A 109.8
C11 C10 H10A 109.8
C9 C10 H10B 109.8
C11 C10 H10B 109.8
H10A C10 H10B 108.3
C3 C11 C6 109.67(9)
C3 C11 C10 109.65(9)
C6 C11 C10 109.15(9)
C3 C11 H11 109.4
C6 C11 H11 109.4
C10 C11 H11 109.4
C14 C12 C13 110.62(9)
C14 C12 P1 109.97(8)
C13 C12 P1 116.36(8)
C14 C12 H12 106.4
C13 C12 H12 106.4
P1 C12 H12 106.4
C12 C13 H13A 109.5
C12 C13 H13B 109.5
H13A C13 H13B 109.5
C12 C13 H13C 109.5
H13A C13 H13C 109.5
H13B C13 H13C 109.5
C12 C14 H14A 109.5
C12 C14 H14B 109.5
H14A C14 H14B 109.5
C12 C14 H14C 109.5
H14A C14 H14C 109.5
H14B C14 H14C 109.5
C17 C15 C16 110.12(9)
C17 C15 P1 110.48(8)
C16 C15 P1 109.33(8)
C17 C15 H15 109.0
C16 C15 H15 109.0
P1 C15 H15 109.0
C15 C16 H16A 109.5
C15 C16 H16B 109.5
H16A C16 H16B 109.5
C15 C16 H16C 109.5
H16A C16 H16C 109.5
H16B C16 H16C 109.5
C15 C17 H17A 109.5
C15 C17 H17B 109.5
H17A C17 H17B 109.5
C15 C17 H17C 109.5
H17A C17 H17C 109.5
H17B C17 H17C 109.5
C15 P1 C1 101.92(5)
C15 P1 C12 101.02(5)
C1 P1 C12 100.79(5)

loop_
_geom_bond_atom_site_label_1
_geom_bond_atom_site_label_2
_geom_bond_distance
C1 C2 1.5330(16)
C1 P1 1.8665(12)
C1 H1A 0.9900
C1 H1B 0.9900
C2 C3 1.5379(14)
C2 C5 1.5399(14)
C2 C4 1.5438(14)
C3 C11 1.5317(16)
C3 H3A 0.9900
C3 H3B 0.9900
C4 C9 1.5286(17)
C4 H4A 0.9900
C4 H4B 0.9900
C5 C7 1.5285(16)
C5 H5A 0.9900
C5 H5B 0.9900
C6 C11 1.5349(14)
C6 C7 1.5358(15)
C6 H6A 0.9900
C6 H6B 0.9900
C7 C8 1.5379(15)
C7 H7 1.0000
C8 C9 1.5360(15)
C8 H8A 0.9900
C8 H8B 0.9900
C9 C10 1.5359(16)
C9 H9 1.0000
C10 C11 1.5369(15)
C10 H10A 0.9900
C10 H10B 0.9900
C11 H11 1.0000
C12 C14 1.5306(16)
C12 C13 1.5310(15)
C12 P1 1.8674(11)
C12 H12 1.0000
C13 H13A 0.9800
C13 H13B 0.9800
C13 H13C 0.9800
C14 H14A 0.9800
C14 H14B 0.9800
C14 H14C 0.9800
C15 C17 1.5313(16)
C15 C16 1.5314(16)
C15 P1 1.8639(11)
C15 H15 1.0000
C16 H16A 0.9800
C16 H16B 0.9800
C16 H16C 0.9800
C17 H17A 0.9800
C17 H17B 0.9800
C17 H17C 0.9800
